data_1571448
loop_
_publ_author_name
'Stoerkler, Timoth&#xe9;e'
'Ulrich, Gilles'
'Retailleau, Pascal'
'Laurent, Ad&#xe8;le D'
'Jacquemin, Denis'
'Massue, Julien'

_publ_section_title
;
 Experimental and theoretical comprehension of ESIPT fluorophores based on
 a 2-(2'-hydroxyphenyl)-3,3'-dimethylindole (HDMI) scaffold.
;
_journal_issue 19
_journal_name_full 'Chemical science'
_journal_page_first 7206
_journal_page_last 7218
_journal_paper_doi 10.1039/d4sc01937g
_journal_volume 15
_journal_year 2024
_chemical_formula_moiety 'C26 H21 N3 O'
_chemical_formula_sum 'C26 H21 N3 O'
_chemical_formula_weight 391.476
_chemical_name_systematic "'2,4-dibromo-6-(3,3-dimethyl-3H-indol-2-yl)phenol'"
_space_group_crystal_system triclinic
_space_group_IT_number 2
_space_group_name_Hall '-P 1'
_space_group_name_H-M_alt 'P -1'
_symmetry_Int_Tables_number 2
_audit_creation_date 2023-04-28
_audit_creation_method
;
Olex2 1.5
(compiled 2023.03.06 svn.rbb2c1857 for OlexSys, GUI svn.r6748)
;
_audit_update_record
;
2023-05-02 deposited with the CCDC.	2024-04-16 downloaded from the CCDC.
;
_cell_angle_alpha 70.6975(19)
_cell_angle_beta 89.7069(17)
_cell_angle_gamma 85.8279(17)
_cell_formula_units_Z 2
_cell_length_a 8.50238(18)
_cell_length_b 10.0282(2)
_cell_length_c 12.6916(3)
_cell_measurement_reflns_used 20125
_cell_measurement_temperature 173.00(10)
_cell_measurement_theta_max 32.8260
_cell_measurement_theta_min 2.9800
_cell_volume 1018.39(4)
_computing_cell_refinement 'CrysAlisPro 1.171.42.90a (Rigaku OD, 2023)'
_computing_data_collection 'CrysAlisPro 1.171.42.90a (Rigaku OD, 2023)'
_computing_data_reduction 'CrysAlisPro 1.171.42.90a (Rigaku OD, 2023)'
_computing_molecular_graphics 'Olex2 1.5 (Dolomanov et al., 2009)'
_computing_publication_material 'Olex2 1.5 (Dolomanov et al., 2009)'
_diffrn_ambient_environment N~2~
_diffrn_ambient_temperature 173.00(10)
_diffrn_detector 'Hybrid Pixel Array Detector'
_diffrn_detector_area_resol_mean 5.8140
_diffrn_measured_fraction_theta_full 0.9984
_diffrn_measured_fraction_theta_max 0.9987
_diffrn_measurement_details
;
List of Runs (angles in degrees, time in seconds):

  # Type    Start    End  Width  t~exp~   \w     \q     \k     \f   Frames
#--------------------------------------------------------------------------
  1  \w    -20.00  99.00   0.50    3.00    --    9.20  59.00  20.35  238
  2  \w    -20.00  99.00   0.50    3.00    --    9.20  57.00  60.00  238
  3  \w    -20.00  99.00   0.50    3.00    --    9.20  57.00-180.00  238
  4  \w    -22.00  99.00   0.50    3.00    --    9.20  38.00 -90.00  242
  5  \w    -20.00  99.00   0.50    3.00    --    9.20  57.00-120.00  238
  6  \w    -20.00  99.00   0.50    3.00    --    9.20  57.00   0.00  238
  7  \w    -20.00  99.00   0.50    3.00    --    9.20  57.00 120.00  238
  8  \w    -20.00  99.00   0.50    3.00    --    9.20  59.00 -45.09  238
  9  \w    -41.00 -16.00   0.50    3.00    --   -9.80  38.00 150.00   50
;
_diffrn_measurement_device 'four-circle diffractometer'
_diffrn_measurement_device_type 'XtaLAB AFC12 (RINC): Kappa single'
_diffrn_measurement_method '\w scans'
_diffrn_orient_matrix_type 'CrysAlisPro convention (1999,Acta A55,543-557)'
_diffrn_orient_matrix_UB_11 -0.0470734000
_diffrn_orient_matrix_UB_12 -0.0467861000
_diffrn_orient_matrix_UB_13 0.0396933000
_diffrn_orient_matrix_UB_21 0.0640642000
_diffrn_orient_matrix_UB_22 -0.0191423000
_diffrn_orient_matrix_UB_23 0.0389852000
_diffrn_orient_matrix_UB_31 -0.0260626000
_diffrn_orient_matrix_UB_32 0.0556158000
_diffrn_orient_matrix_UB_33 0.0203120000
_diffrn_radiation_monochromator mirror
_diffrn_radiation_probe x-ray
_diffrn_radiation_type 'Mo K\a'
_diffrn_radiation_wavelength 0.71073
_diffrn_reflns_av_R_equivalents 0.0280
_diffrn_reflns_av_unetI/netI 0.0208
_diffrn_reflns_Laue_measured_fraction_full 0.9984
_diffrn_reflns_Laue_measured_fraction_max 0.9987
_diffrn_reflns_limit_h_max 12
_diffrn_reflns_limit_h_min -12
_diffrn_reflns_limit_k_max 13
_diffrn_reflns_limit_k_min -15
_diffrn_reflns_limit_l_max 17
_diffrn_reflns_limit_l_min -19
_diffrn_reflns_number 39300
_diffrn_reflns_point_group_measured_fraction_full 0.9984
_diffrn_reflns_point_group_measured_fraction_max 0.9987
_diffrn_reflns_theta_full 25.2417
_diffrn_reflns_theta_max 28.70
_diffrn_reflns_theta_min 3.11
_diffrn_source 'micro-focus sealed X-ray tube'
_diffrn_source_type 'Rigaku (Mo) X-ray Source'
_exptl_absorpt_coefficient_mu 0.079
_exptl_absorpt_correction_T_max 1.000
_exptl_absorpt_correction_T_min 0.554
_exptl_absorpt_correction_type gaussian
_exptl_absorpt_process_details
;
CrysAlisPro 1.171.42.90a (Rigaku Oxford Diffraction, 2023)
Numerical absorption correction based on gaussian integration over
a multifaceted crystal model
Empirical absorption correction using spherical harmonics,
implemented in SCALE3 ABSPACK scaling algorithm.
;
_exptl_crystal_colour yellow
_exptl_crystal_density_diffrn 1.277
_exptl_crystal_description prism
_exptl_crystal_F_000 412.242
_exptl_crystal_recrystallization_method 'Re-crystallisation from solvent: dichloromethane / methanol'
_exptl_crystal_size_max 0.272
_exptl_crystal_size_mid 0.188
_exptl_crystal_size_min 0.173
_refine_diff_density_max 0.1111
_refine_diff_density_min -0.1250
_refine_diff_density_rms 0.0212
_refine_ls_d_res_high 0.7401
_refine_ls_d_res_low 6.5572
_refine_ls_extinction_coef 0.0077(7)
_refine_ls_extinction_expression Fc^*^=kFc[1+0.001xFc^2^\l^3^/sin(2\q)]^-1/4^
_refine_ls_goodness_of_fit_ref 1.0715
_refine_ls_hydrogen_treatment refall
_refine_ls_matrix_type full
_refine_ls_number_constraints 0
_refine_ls_number_parameters 461
_refine_ls_number_reflns 5266
_refine_ls_number_restraints 72
_refine_ls_restrained_S_all 1.0635
_refine_ls_R_factor_all 0.0200
_refine_ls_R_factor_gt 0.0153
_refine_ls_shift/su_max -0.0003
_refine_ls_shift/su_mean 0.0000
_refine_ls_structure_factor_coef Fsqd
_refine_ls_weighting_details 'w=1/[\s^2^(Fo^2^)+(0.0127P)^2^+0.0096P] where P=(Fo^2^+2Fc^2^)/3'
_refine_ls_weighting_scheme calc
_refine_ls_wR_factor_gt 0.0325
_refine_ls_wR_factor_ref 0.0336
_reflns_Friedel_coverage 0.0
_reflns_limit_h_max 11
_reflns_limit_h_min -11
_reflns_limit_k_max 13
_reflns_limit_k_min -12
_reflns_limit_l_max 17
_reflns_limit_l_min 0
_reflns_number_gt 4604
_reflns_number_total 5266
_reflns_threshold_expression I>=2u(I)
_cod_data_source_file d4sc01937g2.cif
_cod_data_source_block TS727
_cod_depositor_comments 'Adding full bibliography for 1571447--1571448.cif.'
_cod_database_code 1571448
_chemical_oxdiff_formula 'C11 H10 N O'
_chemical_oxdiff_usercomment '173 K'
_olex2_refinement_description
;
1. Rigid body (RIGU) restrains
 C15, C16, C17, N2, C18, C19
 with sigma for 1-2 distances of 0.004 and sigma for 1-3 distances of 0.004
 C20, C21, C22, N3, C23, C24
 with sigma for 1-2 distances of 0.004 and sigma for 1-3 distances of 0.004
;
_olex2_refine_details
;
Refinement using NoSpherA2, an implementation of
NOn-SPHERical Atom-form-factors in Olex2.
Please cite:
F. Kleemiss et al. Chem. Sci. DOI 10.1039/D0SC05526C - 2021
NoSpherA2 implementation of HAR makes use of
tailor-made aspherical atomic form factors calculated
on-the-fly from a Hirshfeld-partitioned electron density (ED) - not from
spherical-atom form factors.

The ED is calculated from a gaussian basis set single determinant SCF
wavefunction - either Hartree-Fock or DFT using selected funtionals
 - for a fragment of the crystal.
This fragment can be embedded in an electrostatic crystal field by employing cluster charges
or modelled using implicit solvation models, depending on the software used.
The following options were used:
   SOFTWARE:       ORCA 5.0
   PARTITIONING:   NoSpherA2
   INT ACCURACY:   Normal
   METHOD:         R2SCAN
   BASIS SET:      cc-pVTZ
   CHARGE:         0
   MULTIPLICITY:   1
   SOLVATION:      CH2CL2
   DATE:           2023-04-28_12-27-25
;
_olex2_submission_special_instructions 'No special instructions were received'
_oxdiff_exptl_absorpt_empirical_details
;
Empirical correction (ABSPACK) includes:
- Absorption correction using spherical harmonics
- Frame scaling
;
_oxdiff_exptl_absorpt_empirical_full_max 1.286
_oxdiff_exptl_absorpt_empirical_full_min 0.801

loop_
_space_group_symop_id
_space_group_symop_operation_xyz
1 x,y,z
2 -x,-y,-z

loop_
_atom_site_label
_atom_site_type_symbol
_atom_site_fract_x
_atom_site_fract_y
_atom_site_fract_z
_atom_site_U_iso_or_equiv
_atom_site_adp_type
_atom_site_occupancy
_atom_site_refinement_flags_posn
_atom_site_refinement_flags_adp
O1 O 0.68305(3) 0.45392(3) 0.40057(2) 0.02452(6) Uani 1.000000 . .
H1 H 0.7145(7) 0.4223(6) 0.4822(6) 0.0384(15) Uani 1.000000 . .
N1 N 0.68609(3) 0.32076(3) 0.60884(2) 0.02194(6) Uani 1.000000 . .
C2 C 0.51702(4) 0.14216(3) 0.70333(3) 0.01884(7) Uani 1.000000 . .
C9 C 0.47720(4) 0.30404(3) 0.48848(3) 0.01821(7) Uani 1.000000 . .
C12 C 0.33731(4) 0.36952(4) 0.27648(3) 0.02061(7) Uani 1.000000 . .
H12 H 0.2853(5) 0.3914(5) 0.1946(4) 0.0384(12) Uani 1.000000 . .
C14 C 0.33218(4) 0.25246(4) 0.47463(3) 0.01933(7) Uani 1.000000 . .
H14 H 0.2770(5) 0.1810(5) 0.5466(4) 0.0356(12) Uani 1.000000 . .
C25 C 0.53292(5) -0.00032(4) 0.68141(3) 0.02418(8) Uani 1.000000 . .
H25A H 0.4422(6) -0.0078(5) 0.6263(5) 0.0538(15) Uani 1.000000 . .
H25B H 0.5254(7) -0.0859(5) 0.7594(4) 0.0554(15) Uani 1.000000 . .
H25C H 0.6473(6) -0.0153(5) 0.6467(4) 0.0487(14) Uani 1.000000 . .
C11 C 0.48180(4) 0.42184(3) 0.28583(3) 0.01998(7) Uani 1.000000 . .
C1 C 0.55742(4) 0.26235(3) 0.59734(3) 0.01844(7) Uani 1.000000 . .
C10 C 0.55028(4) 0.39385(3) 0.39286(3) 0.01912(7) Uani 1.000000 . .
C15 C 0.56180(4) 0.50449(4) 0.18385(3) 0.02357(8) Uani 1.000000 . U
C26 C 0.35621(5) 0.16515(4) 0.75352(3) 0.02454(8) Uani 1.000000 . .
H26A H 0.2594(6) 0.1435(6) 0.7087(4) 0.0520(14) Uani 1.000000 . .
H26B H 0.3369(7) 0.2698(6) 0.7572(5) 0.0667(17) Uani 1.000000 . .
H26C H 0.3523(6) 0.0930(7) 0.8384(4) 0.0642(17) Uani 1.000000 . .
N2 N 0.70913(6) 0.65886(4) -0.01371(3) 0.05075(12) Uani 1.000000 . U
C20 C 0.11033(4) 0.22544(4) 0.35706(3) 0.02053(7) Uani 1.000000 . U
C13 C 0.25954(4) 0.28615(3) 0.37002(3) 0.01904(7) Uani 1.000000 . .
N3 N -0.16244(4) 0.08945(4) 0.33980(3) 0.03815(9) Uani 1.000000 . U
C19 C 0.47640(6) 0.60469(4) 0.09572(3) 0.02988(9) Uani 1.000000 . U
H19 H 0.3503(7) 0.6272(6) 0.1011(4) 0.0497(14) Uani 1.000000 . .
C3 C 0.65131(4) 0.14866(4) 0.77869(3) 0.02150(7) Uani 1.000000 . .
C4 C 0.74637(4) 0.25461(4) 0.71843(3) 0.02248(7) Uani 1.000000 . .
C21 C 0.08185(5) 0.18395(4) 0.26435(3) 0.02780(8) Uani 1.000000 . U
H21 H 0.1650(6) 0.2017(6) 0.1970(4) 0.0506(14) Uani 1.000000 . .
C16 C 0.72381(5) 0.48241(5) 0.16961(4) 0.03306(9) Uani 1.000000 . U
H16 H 0.7977(6) 0.4061(6) 0.2346(5) 0.0579(16) Uani 1.000000 . .
C5 C 0.88164(5) 0.28452(4) 0.76479(3) 0.03043(9) Uani 1.000000 . .
H5 H 0.9530(6) 0.3679(6) 0.7170(4) 0.0507(14) Uani 1.000000 . .
C24 C -0.00522(4) 0.20126(4) 0.43842(3) 0.02529(8) Uani 1.000000 . U
H24 H 0.0073(6) 0.2336(5) 0.5116(4) 0.0457(13) Uani 1.000000 . .
C8 C 0.68978(5) 0.06889(4) 0.88852(3) 0.02754(8) Uani 1.000000 . .
H8 H 0.6176(6) -0.0149(5) 0.9363(4) 0.0446(13) Uani 1.000000 . .
C6 C 0.91956(5) 0.20414(5) 0.87575(3) 0.03493(9) Uani 1.000000 . .
H6 H 1.0243(7) 0.2239(6) 0.9151(5) 0.0626(17) Uani 1.000000 . .
C7 C 0.82474(5) 0.09822(4) 0.93681(3) 0.03315(9) Uani 1.000000 . .
H7 H 0.8583(7) 0.0370(6) 1.0227(4) 0.0588(16) Uani 1.000000 . .
C17 C 0.79016(7) 0.56093(5) 0.07053(4) 0.04529(12) Uani 1.000000 . U
H17 H 0.9156(7) 0.5431(7) 0.0590(5) 0.0745(19) Uani 1.000000 . .
C23 C -0.13761(5) 0.13413(4) 0.42577(3) 0.03155(9) Uani 1.000000 . U
H23 H -0.2291(6) 0.1137(6) 0.4893(5) 0.0594(16) Uani 1.000000 . .
C18 C 0.55474(7) 0.67788(5) 0.00034(3) 0.04258(12) Uani 1.000000 . U
H18 H 0.4886(8) 0.7561(6) -0.0685(4) 0.0705(18) Uani 1.000000 . .
C22 C -0.05355(5) 0.11602(5) 0.26067(4) 0.03681(10) Uani 1.000000 . U
H22 H -0.0748(7) 0.0815(7) 0.1893(5) 0.0704(19) Uani 1.000000 . .

loop_
_atom_site_aniso_label
_atom_site_aniso_U_11
_atom_site_aniso_U_22
_atom_site_aniso_U_33
_atom_site_aniso_U_12
_atom_site_aniso_U_13
_atom_site_aniso_U_23
O1 0.02600(14) 0.02465(13) 0.02216(13) -0.00946(10) 0.00309(11) -0.00518(11)
H1 0.042(4) 0.038(4) 0.034(4) -0.011(3) -0.001(3) -0.008(3)
N1 0.02233(15) 0.02199(15) 0.02041(14) -0.00622(12) -0.00042(11) -0.00457(11)
C2 0.02001(17) 0.01893(16) 0.01693(15) -0.00337(13) -0.00016(12) -0.00465(12)
C9 0.01906(16) 0.01884(16) 0.01595(15) -0.00315(13) 0.00099(12) -0.00439(12)
C12 0.02350(18) 0.02165(17) 0.01534(16) -0.00371(13) 0.00109(13) -0.00391(13)
H12 0.041(3) 0.045(3) 0.027(3) -0.012(2) -0.001(2) -0.007(2)
C14 0.01945(17) 0.02146(17) 0.01552(15) -0.00369(13) 0.00130(13) -0.00359(13)
H14 0.033(3) 0.039(3) 0.029(3) -0.011(2) -0.003(2) -0.002(2)
C25 0.0271(2) 0.01935(18) 0.02547(19) -0.00219(15) -0.00141(16) -0.00652(16)
H25A 0.057(4) 0.050(4) 0.063(4) -0.000(3) -0.021(3) -0.030(3)
H25B 0.083(4) 0.030(3) 0.047(3) -0.012(3) 0.000(3) -0.002(3)
H25C 0.039(3) 0.045(3) 0.066(4) -0.001(3) 0.013(3) -0.024(3)
C11 0.02393(17) 0.01926(16) 0.01605(15) -0.00462(13) 0.00361(13) -0.00432(12)
C1 0.01919(16) 0.01850(15) 0.01699(15) -0.00322(12) 0.00034(12) -0.00467(12)
C10 0.02122(17) 0.01796(15) 0.01759(15) -0.00398(13) 0.00257(12) -0.00459(12)
C15 0.0323(2) 0.02150(17) 0.01783(16) -0.00911(14) 0.00716(14) -0.00635(13)
C26 0.02356(19) 0.0300(2) 0.02102(18) -0.00439(16) 0.00365(14) -0.00924(16)
H26A 0.032(3) 0.086(4) 0.045(3) -0.015(3) 0.000(3) -0.028(3)
H26B 0.055(4) 0.059(4) 0.097(5) -0.005(3) 0.025(3) -0.041(4)
H26C 0.050(4) 0.094(5) 0.028(3) -0.003(3) 0.012(3) 0.007(3)
N2 0.0773(3) 0.0546(2) 0.02680(19) -0.0399(2) 0.02544(19) -0.01514(18)
C20 0.01805(16) 0.02353(16) 0.01894(15) -0.00192(13) 0.00040(12) -0.00552(13)
C13 0.01870(16) 0.02127(16) 0.01608(15) -0.00296(13) 0.00060(12) -0.00444(13)
N3 0.02480(18) 0.0475(2) 0.0462(2) -0.01339(15) 0.00233(15) -0.01872(17)
C19 0.0480(3) 0.02324(18) 0.01724(17) -0.00955(18) 0.00414(17) -0.00375(14)
H19 0.051(4) 0.050(4) 0.042(3) 0.004(3) -0.003(3) -0.009(3)
C3 0.02249(17) 0.02189(17) 0.01894(16) -0.00269(13) -0.00261(13) -0.00491(13)
C4 0.02098(17) 0.02359(17) 0.02239(16) -0.00393(14) -0.00261(13) -0.00644(13)
C21 0.02313(19) 0.0384(2) 0.02458(18) -0.00707(15) 0.00058(15) -0.01301(16)
H21 0.047(3) 0.075(4) 0.039(3) -0.021(3) 0.013(3) -0.027(3)
C16 0.0338(2) 0.0392(2) 0.0302(2) -0.01313(18) 0.01383(17) -0.01492(18)
H16 0.045(4) 0.070(4) 0.053(4) 0.005(3) 0.005(3) -0.014(3)
C5 0.0253(2) 0.0330(2) 0.0320(2) -0.00751(16) -0.00659(16) -0.00820(17)
H5 0.044(3) 0.059(4) 0.048(3) -0.018(3) -0.004(3) -0.013(3)
C24 0.02150(18) 0.02873(19) 0.02496(18) -0.00327(14) 0.00458(14) -0.00775(15)
H24 0.051(3) 0.058(4) 0.035(3) -0.011(3) 0.010(3) -0.023(3)
C8 0.0301(2) 0.02767(19) 0.02110(17) -0.00299(16) -0.00590(15) -0.00283(15)
H8 0.052(3) 0.040(3) 0.033(3) -0.017(3) -0.004(3) 0.004(2)
C6 0.0302(2) 0.0381(2) 0.0346(2) -0.00408(17) -0.01331(17) -0.00913(18)
H6 0.054(4) 0.070(4) 0.063(4) -0.018(3) -0.025(3) -0.018(3)
C7 0.0336(2) 0.0353(2) 0.0266(2) -0.00154(17) -0.01207(16) -0.00503(17)
H7 0.064(4) 0.065(4) 0.039(3) -0.009(3) -0.023(3) -0.006(3)
C17 0.0506(3) 0.0578(3) 0.0370(2) -0.0296(2) 0.0258(2) -0.0236(2)
H17 0.063(4) 0.104(5) 0.070(4) -0.033(4) 0.043(4) -0.042(4)
C23 0.02134(19) 0.0350(2) 0.0371(2) -0.00619(16) 0.00672(16) -0.00951(17)
H23 0.042(3) 0.071(4) 0.067(4) -0.015(3) 0.023(3) -0.023(3)
C18 0.0752(4) 0.0332(2) 0.01850(19) -0.0238(2) 0.0096(2) -0.00354(17)
H18 0.108(5) 0.060(4) 0.031(3) -0.024(4) 0.001(3) 0.004(3)
C22 0.0288(2) 0.0515(3) 0.0370(2) -0.01307(18) -0.00116(17) -0.0219(2)
H22 0.055(4) 0.121(6) 0.057(4) -0.034(4) 0.001(3) -0.052(4)

loop_
_atom_type_symbol
_atom_type_scat_dispersion_real
_atom_type_scat_dispersion_imag
_atom_type_scat_source
_atom_type_scat_dispersion_source
C 0.00347 0.00161 'NoSpherA2: Chem.Sci. 2021, DOI:10.1039/D0SC05526C' 'Henke, Gullikson and Davis, At. Data and Nucl. Data Tables, 1993, 54, 2'
H 0.00000 0.00000 'NoSpherA2: Chem.Sci. 2021, DOI:10.1039/D0SC05526C' 'Henke, Gullikson and Davis, At. Data and Nucl. Data Tables, 1993, 54, 2'
N 0.00653 0.00323 'NoSpherA2: Chem.Sci. 2021, DOI:10.1039/D0SC05526C' 'Henke, Gullikson and Davis, At. Data and Nucl. Data Tables, 1993, 54, 2'
O 0.01158 0.00611 'NoSpherA2: Chem.Sci. 2021, DOI:10.1039/D0SC05526C' 'Henke, Gullikson and Davis, At. Data and Nucl. Data Tables, 1993, 54, 2'

loop_
_exptl_crystal_face_index_h
_exptl_crystal_face_index_k
_exptl_crystal_face_index_l
_exptl_crystal_face_perp_dist
0 0 1 0.1101
0 0 -1 0.0625
1 -5 -1 0.0899
-1 5 5 0.1029
-1 5 2 0.0914
1 0 0 0.0829
1 -5 -4 0.1013
0 -5 -4 0.1003
-2 5 4 0.0787
-2 -5 -4 0.1189
-5 -1 -1 0.1464
-1 -5 -1 0.0895
-2 4 5 0.0920
-4 -2 5 0.1474
1 -5 1 0.0821
-1 2 5 0.0961
0 -1 5 0.1115
3 -1 5 0.1046
3 -5 0 0.0834
-5 5 -3 0.1187
-7 10 8 0.0922

loop_
_geom_angle_atom_site_label_1
_geom_angle_atom_site_label_2
_geom_angle_atom_site_label_3
_geom_angle
_geom_angle_site_symmetry_1
_geom_angle_site_symmetry_3
_geom_angle_publ_flag
C10 O1 H1 107.2(3) . . ?
C4 N1 C1 108.65(3) . . ?
C1 C2 C25 109.80(3) . . ?
C26 C2 C25 111.44(3) . . ?
C26 C2 C1 115.01(3) . . ?
C3 C2 C25 109.61(3) . . ?
C3 C2 C1 99.11(3) . . ?
C3 C2 C26 111.17(3) . . ?
C1 C9 C14 121.64(3) . . ?
C10 C9 C14 118.75(3) . . ?
C10 C9 C1 119.55(3) . . ?
C11 C12 H12 119.0(2) . . ?
C13 C12 H12 119.1(2) . . ?
C13 C12 C11 121.91(3) . . ?
H14 C14 C9 119.4(2) . . ?
C13 C14 C9 121.74(3) . . ?
C13 C14 H14 118.8(2) . . ?
H25A C25 C2 112.0(3) . . ?
H25B C25 C2 109.4(3) . . ?
H25B C25 H25A 108.2(4) . . ?
H25C C25 C2 110.5(3) . . ?
H25C C25 H25A 109.3(4) . . ?
H25C C25 H25B 107.3(4) . . ?
C10 C11 C12 119.24(3) . . ?
C15 C11 C12 119.63(3) . . ?
C15 C11 C10 121.13(3) . . ?
C2 C1 N1 113.01(3) . . ?
C9 C1 N1 119.94(3) . . ?
C9 C1 C2 126.77(3) . . ?
C9 C10 O1 122.02(3) . . ?
C11 C10 O1 118.24(3) . . ?
C11 C10 C9 119.74(3) . . ?
C19 C15 C11 120.80(3) . . ?
C16 C15 C11 121.93(3) . . ?
C16 C15 C19 117.23(3) . . ?
H26A C26 C2 112.4(3) . . ?
H26B C26 C2 111.9(3) . . ?
H26B C26 H26A 109.3(4) . . ?
H26C C26 C2 109.6(3) . . ?
H26C C26 H26A 106.5(4) . . ?
H26C C26 H26B 106.9(5) . . ?
C18 N2 C17 116.42(4) . . ?
C21 C20 C13 121.15(3) . . ?
C24 C20 C13 121.85(3) . . ?
C24 C20 C21 116.95(3) . . ?
C14 C13 C12 118.43(3) . . ?
C20 C13 C12 120.73(3) . . ?
C20 C13 C14 120.65(3) . . ?
C22 N3 C23 116.52(3) . . ?
H19 C19 C15 121.2(3) . . ?
C18 C19 C15 119.23(4) . . ?
C18 C19 H19 119.6(3) . . ?
C4 C3 C2 108.56(3) . . ?
C8 C3 C2 131.08(3) . . ?
C8 C3 C4 120.35(3) . . ?
C3 C4 N1 110.66(3) . . ?
C5 C4 N1 127.16(3) . . ?
C5 C4 C3 122.18(3) . . ?
H21 C21 C20 121.0(3) . . ?
C22 C21 C20 119.02(4) . . ?
C22 C21 H21 119.9(3) . . ?
H16 C16 C15 121.3(3) . . ?
C17 C16 C15 118.82(5) . . ?
C17 C16 H16 119.9(3) . . ?
H5 C5 C4 121.0(3) . . ?
C6 C5 C4 117.24(4) . . ?
C6 C5 H5 121.7(3) . . ?
H24 C24 C20 121.0(3) . . ?
C23 C24 C20 119.31(4) . . ?
C23 C24 H24 119.7(3) . . ?
H8 C8 C3 121.2(2) . . ?
C7 C8 C3 118.27(4) . . ?
C7 C8 H8 120.5(2) . . ?
H6 C6 C5 119.6(3) . . ?
C7 C6 C5 120.95(4) . . ?
C7 C6 H6 119.4(3) . . ?
C6 C7 C8 121.01(4) . . ?
H7 C7 C8 119.9(3) . . ?
H7 C7 C6 119.0(3) . . ?
C16 C17 N2 124.20(5) . . ?
H17 C17 N2 116.9(3) . . ?
H17 C17 C16 118.9(3) . . ?
C24 C23 N3 123.99(4) . . ?
H23 C23 N3 115.8(3) . . ?
H23 C23 C24 120.2(3) . . ?
C19 C18 N2 124.09(5) . . ?
H18 C18 N2 116.5(3) . . ?
H18 C18 C19 119.4(3) . . ?
C21 C22 N3 124.13(4) . . ?
H22 C22 N3 116.7(3) . . ?
H22 C22 C21 119.2(3) . . ?

loop_
_geom_bond_atom_site_label_1
_geom_bond_atom_site_label_2
_geom_bond_distance
_geom_bond_site_symmetry_2
_geom_bond_publ_flag
O1 H1 1.010(7) . ?
O1 C10 1.3363(4) . ?
N1 C1 1.3087(4) . ?
N1 C4 1.4090(4) . ?
C2 C25 1.5400(5) . ?
C2 C1 1.5375(4) . ?
C2 C26 1.5397(5) . ?
C2 C3 1.5119(5) . ?
C9 C14 1.4049(5) . ?
C9 C1 1.4612(4) . ?
C9 C10 1.4216(4) . ?
C12 H12 1.079(4) . ?
C12 C11 1.3911(5) . ?
C12 C13 1.4006(4) . ?
C14 H14 1.086(4) . ?
C14 C13 1.3928(4) . ?
C25 H25A 1.067(5) . ?
C25 H25B 1.079(5) . ?
C25 H25C 1.087(5) . ?
C11 C10 1.4125(5) . ?
C11 C15 1.4794(4) . ?
C15 C19 1.3954(6) . ?
C15 C16 1.3995(6) . ?
C26 H26A 1.078(5) . ?
C26 H26B 1.067(6) . ?
C26 H26C 1.083(5) . ?
N2 C17 1.3406(7) . ?
N2 C18 1.3323(7) . ?
C20 C13 1.4791(5) . ?
C20 C21 1.3991(5) . ?
C20 C24 1.3960(5) . ?
N3 C23 1.3325(5) . ?
N3 C22 1.3365(5) . ?
C19 H19 1.086(5) . ?
C19 C18 1.3867(5) . ?
C3 C4 1.3959(5) . ?
C3 C8 1.3854(5) . ?
C4 C5 1.3902(5) . ?
C21 H21 1.083(5) . ?
C21 C22 1.3882(5) . ?
C16 H16 1.086(6) . ?
C16 C17 1.3865(6) . ?
C5 H5 1.081(5) . ?
C5 C6 1.3976(6) . ?
C24 H24 1.088(5) . ?
C24 C23 1.3890(5) . ?
C8 H8 1.088(5) . ?
C8 C7 1.3980(5) . ?
C6 H6 1.085(5) . ?
C6 C7 1.3975(6) . ?
C7 H7 1.087(5) . ?
C17 H17 1.085(6) . ?
C23 H23 1.097(5) . ?
C18 H18 1.087(6) . ?
C22 H22 1.092(5) . ?

loop_
_geom_torsion_atom_site_label_1
_geom_torsion_atom_site_label_2
_geom_torsion_atom_site_label_3
_geom_torsion_atom_site_label_4
_geom_torsion
_geom_torsion_site_symmetry_1
_geom_torsion_site_symmetry_2
_geom_torsion_site_symmetry_3
_geom_torsion_site_symmetry_4
_geom_torsion_publ_flag
O1 C10 C9 C14 175.73(3) . . . . ?
O1 C10 C9 C1 -7.12(4) . . . . ?
O1 C10 C11 C12 -175.05(3) . . . . ?
O1 C10 C11 C15 5.53(4) . . . . ?
N1 C1 C2 C25 -113.47(3) . . . . ?
N1 C1 C2 C26 119.89(3) . . . . ?
N1 C1 C2 C3 1.31(3) . . . . ?
N1 C1 C9 C14 -174.76(3) . . . . ?
N1 C1 C9 C10 8.17(4) . . . . ?
N1 C4 C3 C2 0.49(3) . . . . ?
N1 C4 C3 C8 179.42(3) . . . . ?
N1 C4 C5 C6 -179.56(4) . . . . ?
C2 C1 C9 C14 11.84(4) . . . . ?
C2 C1 C9 C10 -165.22(3) . . . . ?
C2 C3 C4 C5 -178.86(3) . . . . ?
C2 C3 C8 C7 179.08(4) . . . . ?
C9 C14 C13 C12 2.36(4) . . . . ?
C9 C14 C13 C20 177.33(3) . . . . ?
C9 C10 C11 C12 4.79(4) . . . . ?
C9 C10 C11 C15 -174.63(3) . . . . ?
C12 C11 C15 C19 41.29(4) . . . . ?
C12 C11 C15 C16 -136.28(3) . . . . ?
C12 C13 C20 C21 33.11(4) . . . . ?
C12 C13 C20 C24 -149.67(3) . . . . ?
C14 C13 C20 C21 -141.75(3) . . . . ?
C14 C13 C20 C24 35.47(4) . . . . ?
C11 C15 C19 C18 -178.52(3) . . . . ?
C11 C15 C16 C17 178.19(4) . . . . ?
C15 C19 C18 N2 0.15(4) . . . . ?
C15 C16 C17 N2 0.50(5) . . . . ?
C20 C21 C22 N3 1.46(5) . . . . ?
C20 C24 C23 N3 0.36(4) . . . . ?
C3 C4 C5 C6 -0.32(4) . . . . ?
C3 C8 C7 C6 -0.67(4) . . . . ?
C4 C5 C6 C7 0.08(4) . . . . ?
C5 C6 C7 C8 0.42(5) . . . . ?

loop_
_exptl_oxdiff_crystal_face_indexfrac_h
_exptl_oxdiff_crystal_face_indexfrac_k
_exptl_oxdiff_crystal_face_indexfrac_l
_exptl_oxdiff_crystal_face_x
_exptl_oxdiff_crystal_face_y
_exptl_oxdiff_crystal_face_z
0.0001 -0.0003 0.9995 0.0397 0.0390 0.0203
-0.0001 0.0003 -0.9995 -0.0397 -0.0390 -0.0203
0.9957 -4.9910 -1.0074 0.1467 0.1201 -0.3240
-0.9954 4.9897 5.0052 0.0121 0.0358 0.4051
-0.9956 4.9907 2.0068 -0.1070 -0.0811 0.3443
1.0006 -0.0010 -0.0004 -0.0471 0.0641 -0.0261
0.9955 -4.9900 -4.0058 0.0276 0.0031 -0.3848
-0.0051 -4.9890 -4.0054 0.0747 -0.0610 -0.3587
-1.9961 4.9911 4.0062 0.0195 -0.0672 0.4110
-2.0064 -4.9869 -4.0046 0.1688 -0.1892 -0.3064
-5.0041 -0.9926 -0.9991 0.2423 -0.3405 0.0549
-1.0056 -4.9889 -1.0066 0.2408 -0.0082 -0.2717
-1.9970 3.9927 5.0041 0.1058 -0.0093 0.3757
-4.0041 -1.9936 4.9959 0.4801 -0.0236 0.0950
0.9958 -4.9916 0.9916 0.2260 0.1980 -0.2834
-0.9984 1.9955 5.0007 0.1521 0.0928 0.2386
-0.0007 -0.9997 4.9959 0.2451 0.2139 0.0459
3.0012 -1.0028 4.9947 0.1039 0.4062 -0.0325
2.9970 -4.9934 -0.0086 0.0922 0.2872 -0.3560
-4.9984 4.9964 -2.9890 -0.1171 -0.5324 0.3474
-6.9940 9.9852 8.0134 0.1801 -0.3268 0.9004

loop_
_restr_rigu_atom_site_label_1
_restr_rigu_atom_site_label_2
_restr_rigu_target_weight_param
_restr_rigu_u13_diff
_restr_rigu_u23_diff
_restr_rigu_u33_diff
C15 C19 0.004000 0.005226 -0.003899 -0.000729
C15 C16 0.004000 -0.003938 0.004825 -0.000413
C15 C17 0.004000 -0.004407 0.002125 -0.000231
C15 C18 0.004000 0.007151 -0.002492 -0.000338
N2 C19 0.004000 -0.018615 -0.006825 0.000816
N2 C16 0.004000 0.020719 0.007341 0.001229
N2 C17 0.004000 0.016688 0.010856 0.001159
N2 C18 0.004000 -0.014282 -0.013143 0.000153
C20 C21 0.004000 -0.002000 0.001018 -0.001054
C20 C24 0.004000 -0.000872 -0.000928 -0.000555
C20 C23 0.004000 -0.001015 0.000184 -0.000349
C20 C22 0.004000 -0.002732 0.000360 0.000320
N3 C21 0.004000 0.001302 0.007176 0.000435
N3 C24 0.004000 -0.006157 -0.007048 -0.000085
N3 C23 0.004000 -0.005472 -0.007064 -0.000949
N3 C22 0.004000 -0.000718 0.008009 -0.000788
C19 C16 0.004000 0.004408 0.018390 -0.000265
C19 C18 0.004000 -0.006952 0.001891 -0.000292
C21 C24 0.004000 -0.003860 -0.004829 0.000424
C21 C22 0.004000 0.001098 -0.004182 -0.000415
C16 C17 0.004000 0.007964 -0.002451 -0.000600
C24 C23 0.004000 -0.002812 0.004200 -0.000699
C17 C18 0.004000 0.007545 -0.030783 -0.000479
C23 C22 0.004000 -0.006614 0.012709 0.000020
